data_2312239
loop_
_publ_author_name
'Shahed, H.'
'Sharma, N.'
'Angst, M.'
'Voigt, J.'
'Per&#xdf;on, J'
'Prakash, P.'
'T&#xf6;rnroos, K W'
'Chernyshov, D.'
'Gildenast, H.'
'Ohl, M.'
'Saffarini, G.'
'Grzechnik, A.'
'Friese, K.'

_publ_section_title
;
 Structural insight into the cooperativity of spin crossover compounds.
;
_journal_issue 'Pt 5'
_journal_name_full 'Acta crystallographica Section B, Structural science, crystal engineering and materials'
_journal_page_first 354
_journal_page_last 367
_journal_paper_doi 10.1107/S2052520623005814
_journal_volume 79
_journal_year 2023
_chemical_formula_sum 'C10.86 H8 Fe0.29 N1.71 S0.57'
_chemical_formula_weight 196.75
_space_group_crystal_system orthorhombic
_space_group_IT_number 56
_space_group_name_Hall '-P 2ab 2ac'
_space_group_name_H-M_alt 'P c c n'
_atom_sites_solution_hydrogens geom
_audit_creation_method SHELXL-2019/2
_cell_angle_alpha 90
_cell_angle_beta 90
_cell_angle_gamma 90
_cell_formula_units_Z 14
_cell_length_a 12.3733(3)
_cell_length_b 14.8371(3)
_cell_length_c 18.2128(4)
_cell_measurement_reflns_used 4305
_cell_measurement_temperature 175(2)
_cell_measurement_theta_max 25.622
_cell_measurement_theta_min 2.041
_cell_volume 3343.58(13)
_computing_structure_refinement 'SHELXL-2019/2 (Sheldrick, 2019)'
_diffrn_ambient_temperature 293(2)
_diffrn_measured_fraction_theta_full 0.986
_diffrn_measured_fraction_theta_max 0.818
_diffrn_measurement_device_type '4-circle diffractometer'
_diffrn_radiation_type Synchrotron
_diffrn_radiation_wavelength 0.65524
_diffrn_reflns_av_R_equivalents 0.0835
_diffrn_reflns_av_unetI/netI 0.0633
_diffrn_reflns_Laue_measured_fraction_full 0.986
_diffrn_reflns_Laue_measured_fraction_max 0.818
_diffrn_reflns_limit_h_max 20
_diffrn_reflns_limit_h_min -20
_diffrn_reflns_limit_k_max 18
_diffrn_reflns_limit_k_min -18
_diffrn_reflns_limit_l_max 29
_diffrn_reflns_limit_l_min -29
_diffrn_reflns_number 34357
_diffrn_reflns_point_group_measured_fraction_full 0.986
_diffrn_reflns_point_group_measured_fraction_max 0.818
_diffrn_reflns_theta_full 23.150
_diffrn_reflns_theta_max 32.957
_diffrn_reflns_theta_min 1.976
_exptl_absorpt_coefficient_mu 0.450
_exptl_crystal_density_diffrn 1.368
_exptl_crystal_description irregular
_exptl_crystal_F_000 1424
_refine_diff_density_max 0.555
_refine_diff_density_min -0.283
_refine_diff_density_rms 0.064
_refine_ls_extinction_method none
_refine_ls_goodness_of_fit_ref 1.214
_refine_ls_hydrogen_treatment constr
_refine_ls_matrix_type full
_refine_ls_number_parameters 213
_refine_ls_number_reflns 6558
_refine_ls_number_restraints 0
_refine_ls_restrained_S_all 1.214
_refine_ls_R_factor_all 0.1464
_refine_ls_R_factor_gt 0.0931
_refine_ls_shift/su_max 0.001
_refine_ls_shift/su_mean 0.000
_refine_ls_structure_factor_coef Fsqd
_refine_ls_weighting_details 'w=1/[\s^2^(Fo^2^)+(0.0395P)^2^+2.0819P] where P=(Fo^2^+2Fc^2^)/3'
_refine_ls_weighting_scheme calc
_refine_ls_wR_factor_gt 0.1463
_refine_ls_wR_factor_ref 0.1631
_reflns_Friedel_coverage 0.000
_reflns_number_gt 4339
_reflns_number_total 6558
_reflns_threshold_expression 'I > 2\s(I)'
_cod_data_source_file Bia_Portho_175K.cif
_cod_data_source_block Bia_dw4400_175K
_cod_depositor_comments 'Adding full bibliography for 2312165--2312274.cif.'
_cod_database_code 2312239
_shelx_shelxl_version_number 2019/2
_shelx_space_group_comment
;
The symmetry employed for this shelxl refinement is uniquely defined
by the following loop, which should always be used as a source of
symmetry information in preference to the above space-group names.
They are only intended as comments.
;

loop_
_space_group_symop_operation_xyz
'x, y, z'
'-x+1/2, -y+1/2, z'
'-x, y+1/2, -z+1/2'
'x+1/2, -y, -z+1/2'
'-x, -y, -z'
'x-1/2, y-1/2, -z'
'x, -y-1/2, z-1/2'
'-x-1/2, y, z-1/2'

loop_
_atom_site_label
_atom_site_type_symbol
_atom_site_fract_x
_atom_site_fract_y
_atom_site_fract_z
_atom_site_U_iso_or_equiv
_atom_site_adp_type
_atom_site_occupancy
_atom_site_site_symmetry_order
_atom_site_calc_flag
_atom_site_refinement_flags_posn
_atom_site_refinement_flags_adp
_atom_site_refinement_flags_occupancy
_atom_site_disorder_assembly
_atom_site_disorder_group
Fe01 Fe 0.750000 0.750000 0.58930(3) 0.03193(13) Uani 1 2 d S T P . .
S002 S 0.84773(7) 0.55996(6) 0.39237(4) 0.0482(2) Uani 1 1 d . . . . .
N003 N 0.72580(17) 0.83857(15) 0.66817(11) 0.0333(5) Uani 1 1 d . . . . .
N004 N 0.79028(19) 0.66562(16) 0.51294(12) 0.0402(5) Uani 1 1 d . . . . .
N005 N 0.89538(18) 0.80269(15) 0.59491(12) 0.0360(5) Uani 1 1 d . . . . .
C006 C 0.6275(2) 0.84931(17) 0.70890(14) 0.0340(5) Uani 1 1 d . . . . .
C007 C 0.5333(2) 0.87492(19) 0.67311(14) 0.0371(6) Uani 1 1 d . . . . .
H007 H 0.533836 0.886409 0.622917 0.045 Uiso 1 1 calc R U . . .
C008 C 0.9083(2) 0.86438(19) 0.64866(15) 0.0393(6) Uani 1 1 d . . . . .
C009 C 0.8099(2) 0.88140(19) 0.68897(15) 0.0390(6) Uani 1 1 d . . . . .
H009 H 0.807854 0.921570 0.728144 0.047 Uiso 1 1 calc R U . . .
C00A C 0.6258(2) 0.83176(19) 0.78388(14) 0.0406(6) Uani 1 1 d . . . . .
H00A H 0.688663 0.814289 0.807945 0.049 Uiso 1 1 calc R U . . .
C00B C 0.4349(2) 0.86667(19) 0.78802(15) 0.0386(6) Uani 1 1 d . . . . .
C00C C 0.4387(2) 0.88315(18) 0.71283(14) 0.0377(6) Uani 1 1 d . . . . .
H00C H 0.375743 0.900189 0.688645 0.045 Uiso 1 1 calc R U . . .
C00D C 0.8130(2) 0.62254(18) 0.46230(14) 0.0347(5) Uani 1 1 d . . . . .
C00E C 0.5300(2) 0.8404(2) 0.82252(14) 0.0430(7) Uani 1 1 d . . . . .
H00E H 0.529315 0.828429 0.872634 0.052 Uiso 1 1 calc R U . . .
C00F C 0.3334(2) 0.8808(2) 0.83045(16) 0.0427(7) Uani 1 1 d . . . . .
C00G C 0.9818(2) 0.7826(2) 0.55282(16) 0.0446(7) Uani 1 1 d . . . . .
H00G H 0.974405 0.740377 0.515391 0.054 Uiso 1 1 calc R U . . .
C00H C 0.3386(3) 0.9148(2) 0.90158(16) 0.0495(7) Uani 1 1 d . . . . .
H00H H 0.405415 0.927253 0.922604 0.059 Uiso 1 1 calc R U . . .
C00I C 1.0060(3) 0.9073(2) 0.66181(19) 0.0513(8) Uani 1 1 d . . . . .
H00I H 1.012343 0.949592 0.699246 0.062 Uiso 1 1 calc R U . . .
C00J C 0.2323(2) 0.8621(2) 0.80061(18) 0.0480(7) Uani 1 1 d . . . . .
H00J H 0.227230 0.838991 0.753278 0.058 Uiso 1 1 calc R U . . .
C00K C 0.1387(3) 0.8778(3) 0.8410(2) 0.0600(9) Uani 1 1 d . . . . .
H00K H 0.071527 0.865300 0.820412 0.072 Uiso 1 1 calc R U . . .
C00L C 1.0935(3) 0.8861(2) 0.6184(2) 0.0577(9) Uani 1 1 d . . . . .
H00L H 1.159913 0.913917 0.625791 0.069 Uiso 1 1 calc R U . . .
C00M C 0.2442(3) 0.9303(2) 0.94155(18) 0.0593(9) Uani 1 1 d . . . . .
H00M H 0.248539 0.953389 0.988930 0.071 Uiso 1 1 calc R U . . .
C00N C 0.1450(3) 0.9117(3) 0.9114(2) 0.0629(10) Uani 1 1 d . . . . .
H00N H 0.082303 0.921859 0.938370 0.075 Uiso 1 1 calc R U . . .
C00O C 1.0807(3) 0.8229(2) 0.56383(19) 0.0538(8) Uani 1 1 d . . . . .
H00O H 1.139056 0.807286 0.534274 0.065 Uiso 1 1 calc R U . . .

loop_
_atom_site_aniso_label
_atom_site_aniso_U_11
_atom_site_aniso_U_22
_atom_site_aniso_U_33
_atom_site_aniso_U_23
_atom_site_aniso_U_13
_atom_site_aniso_U_12
Fe01 0.0361(2) 0.0329(3) 0.0268(2) 0.000 0.000 -0.0010(2)
S002 0.0525(4) 0.0566(5) 0.0355(3) -0.0096(3) 0.0102(3) 0.0012(4)
N003 0.0377(11) 0.0328(11) 0.0294(10) 0.0011(9) -0.0021(8) 0.0022(8)
N004 0.0476(13) 0.0399(13) 0.0329(11) -0.0009(10) 0.0020(10) -0.0008(10)
N005 0.0401(11) 0.0360(12) 0.0319(10) 0.0088(9) 0.0001(9) -0.0012(9)
C006 0.0403(14) 0.0283(13) 0.0332(12) -0.0012(10) -0.0014(10) 0.0034(10)
C007 0.0467(15) 0.0360(14) 0.0286(12) -0.0006(10) -0.0041(10) 0.0052(12)
C008 0.0419(14) 0.0368(15) 0.0391(14) 0.0047(11) -0.0048(11) -0.0052(12)
C009 0.0473(15) 0.0359(15) 0.0338(13) -0.0031(11) -0.0039(11) -0.0035(12)
C00A 0.0451(15) 0.0435(16) 0.0332(13) 0.0012(12) -0.0038(11) 0.0105(12)
C00B 0.0439(15) 0.0338(14) 0.0382(14) 0.0011(11) 0.0012(11) 0.0093(11)
C00C 0.0429(14) 0.0355(15) 0.0348(13) 0.0017(11) -0.0040(11) 0.0076(11)
C00D 0.0366(13) 0.0373(14) 0.0302(12) 0.0034(10) 0.0023(10) -0.0026(11)
C00E 0.0546(17) 0.0458(17) 0.0285(12) 0.0036(11) 0.0034(11) 0.0110(13)
C00F 0.0490(16) 0.0375(15) 0.0415(15) 0.0063(12) 0.0062(12) 0.0140(12)
C00G 0.0449(16) 0.0499(17) 0.0391(14) 0.0102(13) 0.0077(12) -0.0009(13)
C00H 0.0582(18) 0.0496(18) 0.0408(15) 0.0036(13) 0.0034(14) 0.0184(14)
C00I 0.0438(16) 0.0539(19) 0.0562(18) 0.0044(16) -0.0090(14) -0.0114(14)
C00J 0.0485(18) 0.0457(17) 0.0497(16) 0.0032(14) 0.0020(13) 0.0096(13)
C00K 0.0454(17) 0.064(2) 0.071(2) 0.0109(19) 0.0069(16) 0.0150(16)
C00L 0.0386(16) 0.069(2) 0.066(2) 0.0161(18) -0.0099(15) -0.0138(15)
C00M 0.072(2) 0.062(2) 0.0432(16) 0.0066(15) 0.0167(16) 0.0312(18)
C00N 0.060(2) 0.068(2) 0.061(2) 0.0163(18) 0.0179(17) 0.0289(18)
C00O 0.0412(16) 0.065(2) 0.0548(18) 0.0198(16) 0.0088(14) -0.0036(15)

loop_
_atom_type_symbol
_atom_type_description
_atom_type_scat_dispersion_real
_atom_type_scat_dispersion_imag
_atom_type_scat_source
Fe Fe 0.3265 0.6960 'International Tables Vol C Tables 4.2.6.8 and 6.1.1.4'
C C 0.0024 0.0013 'International Tables Vol C Tables 4.2.6.8 and 6.1.1.4'
H H 0.0000 0.0000 'International Tables Vol C Tables 4.2.6.8 and 6.1.1.4'
N N 0.0049 0.0027 'International Tables Vol C Tables 4.2.6.8 and 6.1.1.4'
S S 0.1051 0.1002 'International Tables Vol C Tables 4.2.6.8 and 6.1.1.4'

loop_
_geom_angle_atom_site_label_1
_geom_angle_atom_site_label_2
_geom_angle_atom_site_label_3
_geom_angle
_geom_angle_site_symmetry_1
_geom_angle_site_symmetry_3
_geom_angle_publ_flag
N004 Fe01 N004 88.19(14) . 2_665 ?
N004 Fe01 N005 90.91(9) . 2_665 ?
N004 Fe01 N005 93.38(10) 2_665 2_665 ?
N004 Fe01 N005 93.38(10) . . ?
N004 Fe01 N005 90.91(9) 2_665 . ?
N005 Fe01 N005 174.03(13) 2_665 . ?
N004 Fe01 N003 93.06(9) . 2_665 ?
N004 Fe01 N003 173.81(9) 2_665 2_665 ?
N005 Fe01 N003 80.54(9) 2_665 2_665 ?
N005 Fe01 N003 95.07(9) . 2_665 ?
N004 Fe01 N003 173.81(9) . . ?
N004 Fe01 N003 93.06(9) 2_665 . ?
N005 Fe01 N003 95.07(9) 2_665 . ?
N005 Fe01 N003 80.54(9) . . ?
N003 Fe01 N003 86.35(12) 2_665 . ?
C009 N003 C006 118.9(2) . . ?
C009 N003 Fe01 115.13(19) . . ?
C006 N003 Fe01 125.48(17) . . ?
C00D N004 Fe01 172.9(2) . . ?
C008 N005 C00G 117.9(2) . . ?
C008 N005 Fe01 114.59(18) . . ?
C00G N005 Fe01 127.5(2) . . ?
C007 C006 C00A 120.0(3) . . ?
C007 C006 N003 120.0(2) . . ?
C00A C006 N003 120.0(2) . . ?
C00C C007 C006 119.3(2) . . ?
N005 C008 C00I 122.6(3) . . ?
N005 C008 C009 112.8(2) . . ?
C00I C008 C009 124.5(3) . . ?
N003 C009 C008 116.7(2) . . ?
C00E C00A C006 119.7(3) . . ?
C00E C00B C00C 117.8(3) . . ?
C00E C00B C00F 121.3(2) . . ?
C00C C00B C00F 120.9(2) . . ?
C007 C00C C00B 121.9(3) . . ?
N004 C00D S002 178.2(3) . . ?
C00A C00E C00B 121.4(2) . . ?
C00H C00F C00J 118.5(3) . . ?
C00H C00F C00B 119.6(3) . . ?
C00J C00F C00B 121.8(3) . . ?
N005 C00G C00O 121.7(3) . . ?
C00F C00H C00M 120.4(3) . . ?
C00L C00I C008 118.7(3) . . ?
C00K C00J C00F 120.6(3) . . ?
C00N C00K C00J 120.3(4) . . ?
C00O C00L C00I 118.7(3) . . ?
C00N C00M C00H 120.5(3) . . ?
C00M C00N C00K 119.7(3) . . ?
C00L C00O C00G 120.3(3) . . ?

loop_
_geom_bond_atom_site_label_1
_geom_bond_atom_site_label_2
_geom_bond_distance
_geom_bond_site_symmetry_2
_geom_bond_publ_flag
Fe01 N004 1.936(2) . ?
Fe01 N004 1.936(2) 2_665 ?
Fe01 N005 1.964(2) 2_665 ?
Fe01 N005 1.964(2) . ?
Fe01 N003 1.970(2) 2_665 ?
Fe01 N003 1.970(2) . ?
S002 C00D 1.633(3) . ?
N003 C009 1.276(3) . ?
N003 C006 1.434(3) . ?
N004 C00D 1.157(3) . ?
N005 C008 1.350(4) . ?
N005 C00G 1.350(4) . ?
C006 C007 1.389(4) . ?
C006 C00A 1.390(4) . ?
C007 C00C 1.381(4) . ?
C008 C00I 1.388(4) . ?
C008 C009 1.444(4) . ?
C00A C00E 1.384(4) . ?
C00B C00E 1.390(4) . ?
C00B C00C 1.392(4) . ?
C00B C00F 1.490(4) . ?
C00F C00H 1.392(4) . ?
C00F C00J 1.392(4) . ?
C00G C00O 1.376(4) . ?
C00H C00M 1.395(4) . ?
C00I C00L 1.377(5) . ?
C00J C00K 1.391(4) . ?
C00K C00N 1.380(5) . ?
C00L C00O 1.375(5) . ?
C00M C00N 1.373(6) . ?
